data_7110112
loop_
_publ_author_name
'Fa-Nian Shi'
'Filipe A. Almeida Paz'
'Paulo Ribeiro-Claro'
'Joao Rocha'

_publ_section_title
;
 Transposition of chirality from diphosphonate metal-organic framework
 precursors onto porous lanthanide pyrophosphates
;
_journal_name_full Chem.Commun.
_journal_page_first 11668
_journal_paper_doi 10.1039/c3cc46503a
_journal_volume 49
_journal_year 2013
_chemical_absolute_configuration unk
_chemical_formula_sum 'C3 H8 O11.5 P3 Tb2'
_chemical_formula_weight 638.84
_chemical_name_systematic
; 
 ? 
;
_space_group_IT_number 199
_symmetry_cell_setting cubic
_symmetry_space_group_name_Hall 'I 2b 2c 3'
_symmetry_space_group_name_H-M 'I 21 3'
_atom_sites_solution_primary direct
_atom_sites_solution_secondary difmap
_audit_creation_method SHELXL-97
_cell_angle_alpha 90.00
_cell_angle_beta 90.00
_cell_angle_gamma 90.00
_cell_formula_units_Z 8
_cell_length_a 13.61780(10)
_cell_length_b 13.61780(10)
_cell_length_c 13.61780(10)
_cell_measurement_reflns_used 5191
_cell_measurement_temperature 150(2)
_cell_measurement_theta_max 34.29
_cell_measurement_theta_min 3.66
_cell_volume 2525.35(3)
_computing_cell_refinement 'Bruker SMART'
_computing_data_collection 'Bruker SMART'
_computing_data_reduction 'Bruker SAINT'
_computing_molecular_graphics 'Bruker SHELXTL'
_computing_publication_material 'Bruker SHELXTL'
_computing_structure_refinement 'SHELXL-97 (Sheldrick, 2008)'
_computing_structure_solution 'SHELXS-97 (Sheldrick, 2008)'
_diffrn_ambient_temperature 150(2)
_diffrn_measured_fraction_theta_full 0.992
_diffrn_measured_fraction_theta_max 0.992
_diffrn_measurement_device_type 'CCD area detector'
_diffrn_measurement_method 'phi and omega scans'
_diffrn_radiation_monochromator graphite
_diffrn_radiation_source 'fine-focus sealed tube'
_diffrn_radiation_type MoK\a
_diffrn_radiation_wavelength 0.71073
_diffrn_reflns_av_R_equivalents 0.0377
_diffrn_reflns_av_sigmaI/netI 0.0272
_diffrn_reflns_limit_h_max 19
_diffrn_reflns_limit_h_min -22
_diffrn_reflns_limit_k_max 22
_diffrn_reflns_limit_k_min -22
_diffrn_reflns_limit_l_max 21
_diffrn_reflns_limit_l_min -21
_diffrn_reflns_number 14555
_diffrn_reflns_theta_full 36.27
_diffrn_reflns_theta_max 36.27
_diffrn_reflns_theta_min 3.66
_exptl_absorpt_coefficient_mu 11.545
_exptl_absorpt_correction_T_max 0.5442
_exptl_absorpt_correction_T_min 0.4586
_exptl_absorpt_correction_type multi-scan
_exptl_absorpt_process_details Sadabs
_exptl_crystal_colour colourless
_exptl_crystal_density_diffrn 3.361
_exptl_crystal_density_method 'not measured'
_exptl_crystal_description cubic
_exptl_crystal_F_000 2344
_exptl_crystal_size_max 0.08
_exptl_crystal_size_mid 0.08
_exptl_crystal_size_min 0.06
_refine_diff_density_max 1.097
_refine_diff_density_min -1.717
_refine_diff_density_rms 0.186
_refine_ls_abs_structure_details 'Flack H D (1983), Acta Cryst. A39, 876-881'
_refine_ls_abs_structure_Flack 0.010(18)
_refine_ls_extinction_method none
_refine_ls_goodness_of_fit_ref 1.128
_refine_ls_matrix_type full
_refine_ls_number_parameters 70
_refine_ls_number_reflns 2041
_refine_ls_number_restraints 0
_refine_ls_restrained_S_all 1.128
_refine_ls_R_factor_all 0.0319
_refine_ls_R_factor_gt 0.0244
_refine_ls_shift/su_max 0.001
_refine_ls_shift/su_mean 0.000
_refine_ls_structure_factor_coef Fsqd
_refine_ls_weighting_details 'calc w=1/[\s^2^(Fo^2^)+(0.0262P)^2^+4.9161P] where P=(Fo^2^+2Fc^2^)/3'
_refine_ls_weighting_scheme calc
_refine_ls_wR_factor_gt 0.0531
_refine_ls_wR_factor_ref 0.0555
_reflns_number_gt 1852
_reflns_number_total 2041
_reflns_threshold_expression >2sigma(I)
_cod_data_source_file c3cc46503a.txt
_cod_data_source_block publication_text
_cod_original_sg_symbol_H-M I2(1)3
_cod_original_formula_sum 'C3 H8 O11.50 P3 Tb2'
_cod_database_code 7110112

loop_
_symmetry_equiv_pos_as_xyz
'x, y, z'
'-x+1/2, -y, z+1/2'
'-x, y+1/2, -z+1/2'
'x+1/2, -y+1/2, -z'
'z, x, y'
'z+1/2, -x+1/2, -y'
'-z+1/2, -x, y+1/2'
'-z, x+1/2, -y+1/2'
'y, z, x'
'-y, z+1/2, -x+1/2'
'y+1/2, -z+1/2, -x'
'-y+1/2, -z, x+1/2'
'x+1/2, y+1/2, z+1/2'
'-x+1, -y+1/2, z+1'
'-x+1/2, y+1, -z+1'
'x+1, -y+1, -z+1/2'
'z+1/2, x+1/2, y+1/2'
'z+1, -x+1, -y+1/2'
'-z+1, -x+1/2, y+1'
'-z+1/2, x+1, -y+1'
'y+1/2, z+1/2, x+1/2'
'-y+1/2, z+1, -x+1'
'y+1, -z+1, -x+1/2'
'-y+1, -z+1/2, x+1'

loop_
_atom_site_label
_atom_site_type_symbol
_atom_site_fract_x
_atom_site_fract_y
_atom_site_fract_z
_atom_site_U_iso_or_equiv
_atom_site_adp_type
_atom_site_occupancy
_atom_site_symmetry_multiplicity
_atom_site_calc_flag
_atom_site_refinement_flags
_atom_site_disorder_group
Tb1 Tb 0.821198(12) 0.321198(12) 0.178802(12) 0.01271(6) Uani 1 3 d S .
Tb2 Tb 0.971550(14) 0.471550(14) 0.028450(14) 0.01804(7) Uani 1 3 d S .
P1 P 0.89167(8) 0.22927(8) -0.05478(8) 0.01815(18) Uani 1 1 d . .
O1 O 0.8913(2) 0.3107(2) 0.0221(2) 0.0193(5) Uani 1 1 d . .
O2 O 1.0079(5) 0.5978(3) 0.1289(3) 0.0492(14) Uani 1 1 d . .
O3 O 0.8790(2) 0.1970(3) 0.2639(3) 0.0299(8) Uani 1 1 d . .
O4A O 0.9815(11) 0.2858(12) -0.2270(8) 0.061(5) Uani 0.223(8) 1 d P 1
C2A C 0.9815(11) 0.2858(12) -0.2270(8) 0.061(5) Uani 0.223(8) 1 d P 1
O4B O 1.0104(8) 0.1240(7) -0.1494(8) 0.044(3) Uani 0.277(8) 1 d P 2
C2B C 1.0104(8) 0.1240(7) -0.1494(8) 0.044(3) Uani 0.277(8) 1 d P 2
O5 O 1.0750(3) 0.5750(3) -0.0750(3) 0.061(3) Uani 1 3 d S .
C1 C 1.0000 0.2500 -0.1301(5) 0.050(3) Uani 1 2 d S .

loop_
_atom_site_aniso_label
_atom_site_aniso_U_11
_atom_site_aniso_U_22
_atom_site_aniso_U_33
_atom_site_aniso_U_23
_atom_site_aniso_U_13
_atom_site_aniso_U_12
Tb1 0.01271(6) 0.01271(6) 0.01271(6) -0.00175(6) -0.00175(6) 0.00175(6)
Tb2 0.01804(7) 0.01804(7) 0.01804(7) 0.00011(6) 0.00011(6) -0.00011(6)
P1 0.0201(5) 0.0181(4) 0.0163(4) -0.0060(3) -0.0081(3) 0.0081(4)
O1 0.0176(11) 0.0232(13) 0.0171(12) -0.0101(11) 0.0010(9) 0.0007(10)
O2 0.096(4) 0.0291(19) 0.0228(16) -0.0009(14) -0.011(2) -0.037(2)
O3 0.0222(15) 0.0286(17) 0.0389(19) 0.0158(15) 0.0123(13) 0.0111(13)
O4A 0.067(9) 0.092(12) 0.026(5) 0.029(6) 0.010(5) 0.043(8)
C2A 0.067(9) 0.092(12) 0.026(5) 0.029(6) 0.010(5) 0.043(8)
O4B 0.045(5) 0.038(5) 0.051(6) -0.009(4) 0.006(4) 0.003(4)
C2B 0.045(5) 0.038(5) 0.051(6) -0.009(4) 0.006(4) 0.003(4)
O5 0.061(3) 0.061(3) 0.061(3) 0.020(2) 0.020(2) -0.020(2)
C1 0.031(4) 0.108(9) 0.012(3) 0.000 0.000 0.033(5)

loop_
_atom_type_symbol
_atom_type_description
_atom_type_scat_dispersion_real
_atom_type_scat_dispersion_imag
_atom_type_scat_source
C C 0.0033 0.0016 'International Tables Vol C Tables 4.2.6.8 and 6.1.1.4'
H H 0.0000 0.0000 'International Tables Vol C Tables 4.2.6.8 and 6.1.1.4'
O O 0.0106 0.0060 'International Tables Vol C Tables 4.2.6.8 and 6.1.1.4'
P P 0.1023 0.0942 'International Tables Vol C Tables 4.2.6.8 and 6.1.1.4'
Tb Tb -0.1723 4.1537 'International Tables Vol C Tables 4.2.6.8 and 6.1.1.4'

loop_
_geom_angle_atom_site_label_1
_geom_angle_atom_site_label_2
_geom_angle_atom_site_label_3
_geom_angle
_geom_angle_site_symmetry_1
_geom_angle_site_symmetry_3
O3 Tb1 O3 93.39(11) . 11_556
O3 Tb1 O3 93.39(11) . 8_645
O3 Tb1 O3 93.39(11) 11_556 8_645
O3 Tb1 O1 87.43(11) . 8_645
O3 Tb1 O1 159.81(13) 11_556 8_645
O3 Tb1 O1 106.72(12) 8_645 8_645
O3 Tb1 O1 159.81(13) . 11_556
O3 Tb1 O1 106.72(12) 11_556 11_556
O3 Tb1 O1 87.43(11) 8_645 11_556
O1 Tb1 O1 73.07(11) 8_645 11_556
O3 Tb1 O1 106.72(12) . .
O3 Tb1 O1 87.43(11) 11_556 .
O3 Tb1 O1 159.80(13) 8_645 .
O1 Tb1 O1 73.07(11) 8_645 .
O1 Tb1 O1 73.07(11) 11_556 .
O3 Tb1 Tb2 122.83(8) . .
O3 Tb1 Tb2 122.83(8) 11_556 .
O3 Tb1 Tb2 122.83(8) 8_645 .
O1 Tb1 Tb2 43.42(7) 8_645 .
O1 Tb1 Tb2 43.42(7) 11_556 .
O1 Tb1 Tb2 43.42(7) . .
O2 Tb2 O2 115.43(8) 8_645 11_556
O2 Tb2 O2 115.43(8) 8_645 .
O2 Tb2 O2 115.43(8) 11_556 .
O2 Tb2 O5 77.47(11) 8_645 .
O2 Tb2 O5 77.47(11) 11_556 .
O2 Tb2 O5 77.46(11) . .
O2 Tb2 O1 84.19(16) 8_645 .
O2 Tb2 O1 77.84(12) 11_556 .
O2 Tb2 O1 143.35(13) . .
O5 Tb2 O1 138.88(7) . .
O2 Tb2 O1 143.35(13) 8_645 8_645
O2 Tb2 O1 84.19(16) 11_556 8_645
O2 Tb2 O1 77.84(12) . 8_645
O5 Tb2 O1 138.88(7) . 8_645
O1 Tb2 O1 69.43(11) . 8_645
O2 Tb2 O1 77.84(12) 8_645 11_556
O2 Tb2 O1 143.35(13) 11_556 11_556
O2 Tb2 O1 84.19(16) . 11_556
O5 Tb2 O1 138.88(7) . 11_556
O1 Tb2 O1 69.43(11) . 11_556
O1 Tb2 O1 69.43(11) 8_645 11_556
O2 Tb2 C2B 150.8(2) 8_645 19_564
O2 Tb2 C2B 59.2(2) 11_556 19_564
O2 Tb2 C2B 56.8(3) . 19_564
O5 Tb2 C2B 73.4(2) . 19_564
O1 Tb2 C2B 119.2(2) . 19_564
O1 Tb2 C2B 65.6(2) 8_645 19_564
O1 Tb2 C2B 124.8(2) 11_556 19_564
O2 Tb2 O4B 150.8(2) 8_645 19_564
O2 Tb2 O4B 59.2(2) 11_556 19_564
O2 Tb2 O4B 56.8(3) . 19_564
O5 Tb2 O4B 73.4(2) . 19_564
O1 Tb2 O4B 119.2(2) . 19_564
O1 Tb2 O4B 65.6(2) 8_645 19_564
O1 Tb2 O4B 124.8(2) 11_556 19_564
C2B Tb2 O4B 0.0(4) 19_564 19_564
O2 Tb2 C2B 59.2(2) 8_645 14_654
O2 Tb2 C2B 56.8(3) 11_556 14_654
O2 Tb2 C2B 150.8(2) . 14_654
O5 Tb2 C2B 73.4(2) . 14_654
O1 Tb2 C2B 65.6(2) . 14_654
O1 Tb2 C2B 124.8(2) 8_645 14_654
O1 Tb2 C2B 119.2(2) 11_556 14_654
C2B Tb2 C2B 112.17(18) 19_564 14_654
O4B Tb2 C2B 112.17(18) 19_564 14_654
O2 Tb2 O4B 59.2(2) 8_645 14_654
O2 Tb2 O4B 56.8(3) 11_556 14_654
O2 Tb2 O4B 150.8(2) . 14_654
O5 Tb2 O4B 73.4(2) . 14_654
O1 Tb2 O4B 65.6(2) . 14_654
O1 Tb2 O4B 124.8(2) 8_645 14_654
O1 Tb2 O4B 119.2(2) 11_556 14_654
C2B Tb2 O4B 112.17(18) 19_564 14_654
O4B Tb2 O4B 112.17(18) 19_564 14_654
C2B Tb2 O4B 0.0(5) 14_654 14_654
O2 Tb2 C2B 56.8(3) 8_645 24_553
O2 Tb2 C2B 150.8(2) 11_556 24_553
O2 Tb2 C2B 59.2(2) . 24_553
O5 Tb2 C2B 73.4(2) . 24_553
O1 Tb2 C2B 124.8(2) . 24_553
O1 Tb2 C2B 119.2(2) 8_645 24_553
O1 Tb2 C2B 65.6(2) 11_556 24_553
C2B Tb2 C2B 112.17(18) 19_564 24_553
O4B Tb2 C2B 112.17(18) 19_564 24_553
C2B Tb2 C2B 112.17(18) 14_654 24_553
O4B Tb2 C2B 112.17(18) 14_654 24_553
O3 P1 O2 112.5(2) 24_553 22_645
O3 P1 O1 111.25(18) 24_553 .
O2 P1 O1 111.6(3) 22_645 .
O3 P1 C1 107.6(2) 24_553 .
O2 P1 C1 107.5(2) 22_645 .
O1 P1 C1 106.04(18) . .
P1 O1 Tb1 132.11(18) . .
P1 O1 Tb2 132.34(18) . .
Tb1 O1 Tb2 95.46(10) . .
P1 O2 Tb2 135.5(3) 19_564 .
P1 O3 Tb1 149.6(2) 18 .
C2A O4A O4A 0.0(16) 14_654 14_654
C2A O4A C1 67.4(6) 14_654 .
O4A O4A C1 67.4(6) 14_654 .
C1 O4B Tb2 109.8(5) . 14_654
O4A C1 C2A 45.1(12) . 14_654
O4A C1 O4A 45.1(12) . 14_654
C2A C1 O4A 0.0(13) 14_654 14_654
O4A C1 O4B 102.2(8) . .
C2A C1 O4B 60.7(8) 14_654 .
O4A C1 O4B 60.7(8) 14_654 .
O4A C1 C2B 60.7(8) . 14_654
C2A C1 C2B 102.2(8) 14_654 14_654
O4A C1 C2B 102.2(8) 14_654 14_654
O4B C1 C2B 162.6(9) . 14_654
O4A C1 O4B 60.7(8) . 14_654
C2A C1 O4B 102.2(8) 14_654 14_654
O4A C1 O4B 102.2(8) 14_654 14_654
O4B C1 O4B 162.6(9) . 14_654
C2B C1 O4B 0.0(10) 14_654 14_654
O4A C1 P1 127.6(7) . 14_654
C2A C1 P1 115.5(6) 14_654 14_654
O4A C1 P1 115.5(6) 14_654 14_654
O4B C1 P1 99.9(4) . 14_654
C2B C1 P1 89.9(4) 14_654 14_654
O4B C1 P1 89.9(4) 14_654 14_654
O4A C1 P1 115.5(6) . .
C2A C1 P1 127.6(7) 14_654 .
O4A C1 P1 127.6(7) 14_654 .
O4B C1 P1 89.9(4) . .
C2B C1 P1 99.9(4) 14_654 .
O4B C1 P1 99.9(4) 14_654 .
P1 C1 P1 111.4(4) 14_654 .

loop_
_geom_bond_atom_site_label_1
_geom_bond_atom_site_label_2
_geom_bond_distance
_geom_bond_site_symmetry_2
Tb1 O3 2.196(3) .
Tb1 O3 2.196(3) 11_556
Tb1 O3 2.196(3) 8_645
Tb1 O1 2.343(3) 8_645
Tb1 O1 2.343(3) 11_556
Tb1 O1 2.343(3) .
Tb1 Tb2 3.5463(4) .
Tb2 O2 2.252(4) 8_645
Tb2 O2 2.251(4) 11_556
Tb2 O2 2.252(4) .
Tb2 O5 2.439(8) .
Tb2 O1 2.449(3) .
Tb2 O1 2.449(3) 8_645
Tb2 O1 2.449(3) 11_556
Tb2 C2B 2.760(11) 19_564
Tb2 O4B 2.760(11) 19_564
Tb2 C2B 2.760(11) 14_654
Tb2 O4B 2.760(11) 14_654
Tb2 C2B 2.760(11) 24_553
P1 O3 1.510(3) 24_553
P1 O2 1.516(4) 22_645
P1 O1 1.525(3) .
P1 C1 1.818(4) .
O2 P1 1.516(4) 19_564
O3 P1 1.510(3) 18
O4A C2A 1.10(3) 14_654
O4A O4A 1.10(3) 14_654
O4A C1 1.429(11) .
O4B C1 1.742(10) .
O4B Tb2 2.760(11) 14_654
C1 C2A 1.429(11) 14_654
C1 O4A 1.429(11) 14_654
C1 C2B 1.742(10) 14_654
C1 O4B 1.742(10) 14_654
C1 P1 1.818(4) 14_654
